data_4335514
loop_
_publ_author_name
'Igor M. Shlyapnikov'
'H\'el\`ene P. A. Mercier'
'Evgeny A. Goreshnik'
'Gary J. Schrobilgen'
'Zoran Mazej'

_publ_contact_author_address
;
Department of Inorganic Chemistry and Technology
Jozef Stefan Institute
Jamova 39 1000 Ljubljana
SLOVENIA
;
_publ_contact_author_email evgeny.goreshnik@ijs.si
_publ_contact_author_fax 386(1)4773645
_publ_contact_author_name 'Goreshnik, Evgeny'
_publ_contact_author_phone 386(1)4773155
_publ_section_title
;
 Crystal Structures and Raman Spectra of Imidazolium
 Poly[perfluorotitanate(IV)] Salts Containing the [TiF6]2-,
 ([Ti2F9]-)\\infty, and [Ti2F11]3- and the New [Ti4F20]4- and [Ti5F23]3-
 Anions
;
_journal_name_full 'Inorganic Chemistry'
_journal_page_first 8315
_journal_page_last 8326
_journal_paper_doi 10.1021/ic302468j
_journal_volume 52
_journal_year 2013
_chemical_formula_moiety 'F11 Ti2, 3(C3 H5 N2)'
_chemical_formula_sum 'C9 H15 F11 N6 Ti2'
_chemical_formula_weight 512.07
_space_group_IT_number 12
_symmetry_cell_setting monoclinic
_symmetry_space_group_name_Hall '-C 2y'
_symmetry_space_group_name_H-M 'C 1 2/m 1'
_atom_sites_solution_hydrogens geom
_atom_sites_solution_primary direct
_atom_sites_solution_secondary difmap
_audit_creation_date 2011-03-08T12:32:42-00:00
_audit_creation_method 'WinGX routine CIF_UPDATE'
_cell_angle_alpha 90.00
_cell_angle_beta 100.9800(10)
_cell_angle_gamma 90.00
_cell_formula_units_Z 8
_cell_length_a 13.5371(2)
_cell_length_b 25.7451(4)
_cell_length_c 10.4139(2)
_cell_measurement_reflns_used 5206
_cell_measurement_temperature 200
_cell_measurement_theta_max 28.8478
_cell_measurement_theta_min 1.5818
_cell_volume 3562.95(10)
_computing_cell_refinement 'CrystalClear (Rigaku Corporation, 1999)'
_computing_data_collection 'CrystalClear (Rigaku Corporation, 1999)'
_computing_data_reduction 'CrystalClear (Rigaku Corporation, 1999)'
_computing_molecular_graphics 'Diamond (Pennington, 1999)'
_computing_publication_material
;
WinGX 1.70 (Farrugia, L. J., 1999), enCIFer v.1.2 (Allen et al., 2004)
;
_computing_structure_refinement 'SHELXL-97 (Sheldrick, 1997)'
_computing_structure_solution
;
SIR92 (Altomare et al., 1993), 
TeXsan (Molecular Structure Corporation, 1997--1999).
;
_diffrn_ambient_temperature 200
_diffrn_measured_fraction_theta_full 0.978
_diffrn_measured_fraction_theta_max 0.974
_diffrn_measurement_device
;
        Mercury CCD (2x2 bin mode)
;
_diffrn_measurement_method dtprofit.ref
_diffrn_radiation_type MoK\a
_diffrn_radiation_wavelength 0.71069
_diffrn_reflns_av_R_equivalents 0.0484
_diffrn_reflns_av_sigmaI/netI 0.0244
_diffrn_reflns_limit_h_max 15
_diffrn_reflns_limit_h_min -16
_diffrn_reflns_limit_k_max 31
_diffrn_reflns_limit_k_min 0
_diffrn_reflns_limit_l_max 12
_diffrn_reflns_limit_l_min 0
_diffrn_reflns_number 3385
_diffrn_reflns_theta_full 25.00
_diffrn_reflns_theta_max 25.68
_diffrn_reflns_theta_min 1.72
_exptl_absorpt_coefficient_mu 1.014
_exptl_absorpt_correction_T_max 0.892
_exptl_absorpt_correction_T_min 0.859
_exptl_absorpt_correction_type multi-scan
_exptl_absorpt_process_details 'Blessing R.H., 1995'
_exptl_crystal_colour Colorless
_exptl_crystal_density_diffrn 1.909
_exptl_crystal_description Plate
_exptl_crystal_F_000 2032
_exptl_crystal_size_max 0.1
_exptl_crystal_size_mid 0.1
_exptl_crystal_size_min 0.03
_refine_diff_density_max 0.803
_refine_diff_density_min -0.570
_refine_ls_extinction_coef 0.0011(2)
_refine_ls_extinction_expression Fc^*^=kFc[1+0.001xFc^2^\l^3^/sin(2\q)]^-1/4^
_refine_ls_extinction_method SHELXL
_refine_ls_goodness_of_fit_ref 1.079
_refine_ls_hydrogen_treatment constr
_refine_ls_matrix_type full
_refine_ls_number_parameters 287
_refine_ls_number_reflns 3385
_refine_ls_number_restraints 24
_refine_ls_restrained_S_all 1.085
_refine_ls_R_factor_all 0.0579
_refine_ls_R_factor_gt 0.0481
_refine_ls_shift/su_max 0.001
_refine_ls_shift/su_mean 0.000
_refine_ls_structure_factor_coef Fsqd
_refine_ls_weighting_details 'calc w=1/[\s^2^(Fo^2^)+(0.0960P)^2^+2.6698P] where P=(Fo^2^+2Fc^2^)/3'
_refine_ls_weighting_scheme calc
_refine_ls_wR_factor_gt 0.1318
_refine_ls_wR_factor_ref 0.1416
_reflns_number_gt 2743
_reflns_number_total 3385
_reflns_threshold_expression I>2\s(I)
_cod_data_source_file ic302468j_si_002_2.cif
_cod_data_source_block shelxl
_cod_database_code 4335514

loop_
_symmetry_equiv_pos_as_xyz
'x, y, z'
'-x, y, -z'
'x+1/2, y+1/2, z'
'-x+1/2, y+1/2, -z'
'-x, -y, -z'
'x, -y, z'
'-x+1/2, -y+1/2, -z'
'x+1/2, -y+1/2, z'

loop_
_atom_site_label
_atom_site_type_symbol
_atom_site_fract_x
_atom_site_fract_y
_atom_site_fract_z
_atom_site_U_iso_or_equiv
_atom_site_adp_type
_atom_site_occupancy
_atom_site_symmetry_multiplicity
_atom_site_calc_flag
_atom_site_refinement_flags
_atom_site_disorder_assembly
_atom_site_disorder_group
Ti1 Ti 0.03292(5) 0.5000 0.19364(6) 0.0272(2) Uani 1 2 d S . .
F1 F 0.0000 0.5000 0.0000 0.0504(10) Uani 1 4 d S . .
F2 F -0.10462(18) 0.5000 0.1861(3) 0.0469(7) Uani 1 2 d S . .
F3 F 0.0613(2) 0.5000 0.3692(3) 0.0585(8) Uani 1 2 d S . .
F4 F 0.16504(17) 0.5000 0.1787(3) 0.0437(6) Uani 1 2 d S . .
F5 F 0.03069(12) 0.42799(6) 0.18415(18) 0.0422(5) Uani 1 1 d . . .
Ti2 Ti 0.02507(3) 0.242834(18) 0.19225(4) 0.02493(19) Uani 1 1 d . . .
F6 F 0.0000 0.23902(12) 0.0000 0.0541(7) Uani 1 2 d S . .
F7 F 0.03150(12) 0.31365(6) 0.17358(19) 0.0454(5) Uani 1 1 d . . .
F8 F -0.11386(12) 0.24806(6) 0.17749(18) 0.0375(4) Uani 1 1 d . . .
F9 F 0.04920(16) 0.24728(8) 0.36721(19) 0.0553(5) Uani 1 1 d . . .
F10 F 0.01186(12) 0.17195(6) 0.1906(2) 0.0490(5) Uani 1 1 d . . .
F11 F 0.15942(12) 0.23720(6) 0.18463(17) 0.0387(4) Uani 1 1 d . . .
Ti3 Ti 0.04415(5) 0.0000 0.32964(8) 0.0355(2) Uani 1 2 d S . .
F12 F 0.0000 0.0000 0.5000 0.0587(11) Uani 1 4 d S . .
F13 F 0.17847(16) 0.0000 0.4275(2) 0.0373(6) Uani 1 2 d S . .
F14 F 0.0920(3) 0.0000 0.1831(3) 0.0793(10) Uani 1 2 d S . .
F15 F -0.0868(2) 0.0000 0.2539(3) 0.0645(9) Uani 1 2 d S . .
F16 F 0.04693(12) 0.07139(6) 0.3479(2) 0.0526(5) Uani 1 1 d . . .
C1 C 0.7714(2) 0.13312(10) 0.6828(3) 0.0318(6) Uani 1 1 d D . .
H1B H 0.8412 0.1386 0.7147 0.038 Uiso 1 1 calc R . .
N1 N 0.73006(17) 0.09093(9) 0.6240(2) 0.0331(5) Uani 1 1 d D . .
H1A H 0.7632 0.0633 0.6062 0.040 Uiso 1 1 calc R . .
C2 C 0.6079(2) 0.14435(13) 0.6356(3) 0.0422(7) Uani 1 1 d D . .
H2B H 0.5433 0.1598 0.6285 0.051 Uiso 1 1 calc R . .
C3 C 0.6282(2) 0.09675(12) 0.5950(3) 0.0386(7) Uani 1 1 d D . .
H3A H 0.5807 0.0719 0.5540 0.046 Uiso 1 1 calc R . .
N2 N 0.69838(18) 0.16631(9) 0.6892(2) 0.0347(6) Uani 1 1 d D . .
H2A H 0.7066 0.1977 0.7227 0.042 Uiso 1 1 calc RD . .
N3 N 0.29384(19) 0.12322(9) 0.6898(2) 0.0386(6) Uani 1 1 d D . .
H02A H 0.3575 0.1157 0.7195 0.046 Uiso 1 1 calc R . .
N4 N 0.13448(19) 0.11690(10) 0.6412(3) 0.0380(6) Uani 1 1 d D . .
H02B H 0.0731 0.1044 0.6329 0.046 Uiso 1 1 calc R . .
C10 C 0.2590(2) 0.16916(12) 0.6327(3) 0.0385(7) Uani 1 1 d D . .
H03B H 0.2985 0.1983 0.6179 0.046 Uiso 1 1 calc RD . .
C11 C 0.2176(2) 0.09203(12) 0.6936(3) 0.0388(7) Uani 1 1 d . . .
H03A H 0.2216 0.0577 0.7279 0.047 Uiso 1 1 calc R . .
C12 C 0.1586(2) 0.16524(11) 0.6017(3) 0.0375(7) Uani 1 1 d . . .
H02C H 0.1131 0.1910 0.5603 0.045 Uiso 1 1 calc R . .
C7 C 0.8265(6) 0.1146(4) 0.0151(7) 0.0326(18) Uani 0.520(5) 1 d PD A 1
H7A H 0.8958 0.1054 0.0308 0.039 Uiso 0.520(5) 1 calc PR A 1
N5 N 0.7476(9) 0.0839(3) -0.0392(6) 0.0516(19) Uani 0.520(5) 1 d PD A 1
H5A H 0.7497 0.0517 -0.0665 0.062 Uiso 0.520(5) 1 calc PR A 1
C8 C 0.6617(6) 0.1152(5) -0.0420(8) 0.0367(13) Uani 0.520(5) 1 d PD A 1
H8A H 0.5945 0.1045 -0.0751 0.044 Uiso 0.520(5) 1 calc PR A 1
C9 C 0.6862(7) 0.1583(4) 0.0045(8) 0.0333(13) Uani 0.520(5) 1 d PD A 1
H9A H 0.6415 0.1860 0.0131 0.040 Uiso 0.520(5) 1 calc PR A 1
N6 N 0.7881(9) 0.1598(4) 0.0416(12) 0.047(3) Uani 0.520(5) 1 d PD A 1
H6A H 0.8231 0.1866 0.0777 0.056 Uiso 0.520(5) 1 calc PR A 1
C7A C 0.6626(7) 0.1397(5) -0.0186(8) 0.0326(18) Uani 0.480(5) 1 d PD A 2
H7AA H 0.5956 0.1525 -0.0319 0.039 Uiso 0.480(5) 1 calc PR A 2
N5A N 0.6856(10) 0.0942(4) -0.0478(8) 0.0516(19) Uani 0.480(5) 1 d PD A 2
H5AA H 0.6453 0.0690 -0.0824 0.062 Uiso 0.480(5) 1 calc PR A 2
C8A C 0.7976(8) 0.0935(4) -0.0097(9) 0.0367(13) Uani 0.480(5) 1 d PD A 2
H8AA H 0.8410 0.0651 -0.0172 0.05(2) Uiso 0.480(5) 1 calc PR A 2
C9A C 0.8239(7) 0.1393(5) 0.0355(9) 0.0333(13) Uani 0.480(5) 1 d PD A 2
H9AA H 0.8912 0.1504 0.0657 0.040 Uiso 0.480(5) 1 calc PR A 2
N6A N 0.7438(10) 0.1679(4) 0.0333(13) 0.047(3) Uani 0.480(5) 1 d PD A 2
H6AA H 0.7432 0.2001 0.0611 0.056 Uiso 0.480(5) 1 calc PRD A 2

loop_
_atom_site_aniso_label
_atom_site_aniso_U_11
_atom_site_aniso_U_22
_atom_site_aniso_U_33
_atom_site_aniso_U_23
_atom_site_aniso_U_13
_atom_site_aniso_U_12
Ti1 0.0267(4) 0.0212(4) 0.0323(4) 0.000 0.0022(3) 0.000
F1 0.058(2) 0.060(2) 0.0290(17) 0.000 -0.0018(17) 0.000
F2 0.0297(13) 0.0383(14) 0.0745(18) 0.000 0.0143(12) 0.000
F3 0.071(2) 0.0660(19) 0.0347(13) 0.000 0.0002(13) 0.000
F4 0.0267(12) 0.0365(13) 0.0673(17) 0.000 0.0076(12) 0.000
F5 0.0353(10) 0.0214(8) 0.0689(12) 0.0013(7) 0.0073(9) 0.0001(6)
Ti2 0.0215(3) 0.0234(3) 0.0299(3) 0.00216(18) 0.0047(2) 0.00038(17)
F6 0.0465(16) 0.089(2) 0.0264(12) 0.000 0.0063(12) 0.000
F7 0.0373(10) 0.0226(8) 0.0793(13) 0.0028(8) 0.0189(9) 0.0003(7)
F8 0.0238(8) 0.0341(9) 0.0566(11) 0.0026(8) 0.0128(8) 0.0019(6)
F9 0.0548(13) 0.0790(15) 0.0313(9) -0.0025(9) 0.0060(9) -0.0133(10)
F10 0.0326(9) 0.0232(8) 0.0887(15) 0.0056(8) 0.0051(9) 0.0005(7)
F11 0.0238(8) 0.0370(9) 0.0548(11) -0.0031(8) 0.0063(8) 0.0023(7)
Ti3 0.0225(4) 0.0316(4) 0.0534(5) 0.000 0.0097(3) 0.000
F12 0.053(2) 0.062(2) 0.072(3) 0.000 0.038(2) 0.000
F13 0.0245(11) 0.0285(11) 0.0584(15) 0.000 0.0065(11) 0.000
F14 0.064(2) 0.124(3) 0.0536(18) 0.000 0.0195(16) 0.000
F15 0.0284(14) 0.0588(18) 0.099(2) 0.000 -0.0055(15) 0.000
F16 0.0263(9) 0.0293(9) 0.1011(16) 0.0148(9) 0.0095(10) 0.0010(7)
C1 0.0269(15) 0.0377(15) 0.0302(15) 0.0007(11) 0.0040(12) -0.0031(11)
N1 0.0304(13) 0.0301(12) 0.0387(13) -0.0011(10) 0.0059(10) 0.0039(9)
C2 0.0282(16) 0.0524(19) 0.0463(17) -0.0106(15) 0.0079(14) 0.0082(14)
C3 0.0254(15) 0.0420(17) 0.0477(17) -0.0068(14) 0.0048(13) -0.0039(12)
N2 0.0408(14) 0.0317(13) 0.0320(12) -0.0032(10) 0.0079(11) 0.0006(10)
N3 0.0271(13) 0.0546(17) 0.0327(14) -0.0027(11) 0.0019(11) 0.0048(11)
N4 0.0290(13) 0.0421(14) 0.0415(14) 0.0006(11) 0.0032(11) -0.0026(11)
C10 0.0389(17) 0.0412(17) 0.0359(15) -0.0061(13) 0.0089(13) -0.0094(13)
C11 0.0418(18) 0.0384(17) 0.0356(15) -0.0004(12) 0.0059(13) 0.0056(13)
C12 0.0429(18) 0.0343(15) 0.0343(15) -0.0004(12) 0.0049(13) 0.0029(13)
C7 0.029(3) 0.026(5) 0.042(3) -0.006(3) 0.003(2) -0.002(3)
N5 0.074(6) 0.044(3) 0.0336(19) -0.005(2) 0.002(4) -0.033(4)
C8 0.038(3) 0.025(4) 0.045(3) -0.007(3) 0.001(2) -0.012(3)
C9 0.034(4) 0.028(4) 0.037(3) -0.001(3) 0.006(2) -0.008(3)
N6 0.076(11) 0.031(3) 0.035(2) -0.007(3) 0.015(6) -0.015(5)
C7A 0.029(3) 0.026(5) 0.042(3) -0.006(3) 0.003(2) -0.002(3)
N5A 0.074(6) 0.044(3) 0.0336(19) -0.005(2) 0.002(4) -0.033(4)
C8A 0.038(3) 0.025(4) 0.045(3) -0.007(3) 0.001(2) -0.012(3)
C9A 0.034(4) 0.028(4) 0.037(3) -0.001(3) 0.006(2) -0.008(3)
N6A 0.076(11) 0.031(3) 0.035(2) -0.007(3) 0.015(6) -0.015(5)

loop_
_atom_type_symbol
_atom_type_description
_atom_type_scat_dispersion_real
_atom_type_scat_dispersion_imag
_atom_type_scat_source
Ti Ti 0.2776 0.4457 'International Tables Vol C Tables 4.2.6.8 and 6.1.1.4'
F F 0.0171 0.0103 'International Tables Vol C Tables 4.2.6.8 and 6.1.1.4'
N N 0.0061 0.0033 'International Tables Vol C Tables 4.2.6.8 and 6.1.1.4'
C C 0.0033 0.0016 'International Tables Vol C Tables 4.2.6.8 and 6.1.1.4'
H H 0 0 'International Tables Vol C Tables 4.2.6.8 and 6.1.1.4'

loop_
_geom_angle_atom_site_label_1
_geom_angle_atom_site_label_2
_geom_angle_atom_site_label_3
_geom_angle
_geom_angle_site_symmetry_1
_geom_angle_site_symmetry_3
F3 Ti1 F4 93.63(14) . .
F3 Ti1 F2 93.55(15) . .
F4 Ti1 F2 172.82(12) . .
F3 Ti1 F5 93.00(6) . .
F4 Ti1 F5 90.10(5) . .
F2 Ti1 F5 89.52(5) . .
F3 Ti1 F5 93.00(6) . 6_565
F4 Ti1 F5 90.10(5) . 6_565
F2 Ti1 F5 89.52(5) . 6_565
F5 Ti1 F5 173.97(12) . 6_565
F3 Ti1 F1 179.38(11) . .
F4 Ti1 F1 86.99(9) . .
F2 Ti1 F1 85.83(10) . .
F5 Ti1 F1 87.00(6) . .
F5 Ti1 F1 87.00(6) 6_565 .
Ti1 F1 Ti1 180.0 5_565 .
F9 Ti2 F10 94.11(10) . .
F9 Ti2 F7 92.35(9) . .
F10 Ti2 F7 173.32(9) . .
F9 Ti2 F11 93.36(9) . .
F10 Ti2 F11 90.95(7) . .
F7 Ti2 F11 90.37(7) . .
F9 Ti2 F8 93.73(9) . .
F10 Ti2 F8 88.62(7) . .
F7 Ti2 F8 89.26(7) . .
F11 Ti2 F8 172.92(8) . .
F9 Ti2 F6 179.01(11) . .
F10 Ti2 F6 86.75(11) . .
F7 Ti2 F6 86.81(11) . .
F11 Ti2 F6 86.13(6) . .
F8 Ti2 F6 86.78(6) . .
Ti2 F6 Ti2 174.28(18) 2 .
F14 Ti3 F15 96.55(16) . .
F14 Ti3 F16 94.90(7) . 6
F15 Ti3 F16 92.54(5) . 6
F14 Ti3 F16 94.90(7) . .
F15 Ti3 F16 92.54(5) . .
F16 Ti3 F16 168.38(14) 6 .
F14 Ti3 F13 89.55(13) . .
F15 Ti3 F13 173.89(14) . .
F16 Ti3 F13 86.92(6) 6 .
F16 Ti3 F13 86.92(6) . .
F14 Ti3 F12 176.17(12) . .
F15 Ti3 F12 87.28(12) . .
F16 Ti3 F12 84.90(7) 6 .
F16 Ti3 F12 84.90(7) . .
F13 Ti3 F12 86.61(8) . .
Ti3 F12 Ti3 180.0 5_556 .
N1 C1 N2 107.5(2) . .
N1 C1 H1B 126.2 . .
N2 C1 H1B 126.2 . .
C1 N1 C3 109.6(2) . .
C1 N1 H1A 125.2 . .
C3 N1 H1A 125.2 . .
C3 C2 N2 106.5(3) . .
C3 C2 H2B 126.7 . .
N2 C2 H2B 126.7 . .
C2 C3 N1 106.9(3) . .
C2 C3 H3A 126.6 . .
N1 C3 H3A 126.6 . .
C1 N2 C2 109.5(2) . .
C1 N2 H2A 125.3 . .
C2 N2 H2A 125.3 . .
C11 N3 C10 109.5(3) . .
C11 N3 H02A 125.2 . .
C10 N3 H02A 125.2 . .
C11 N4 C12 109.4(3) . .
C11 N4 H02B 125.3 . .
C12 N4 H02B 125.3 . .
C12 C10 N3 106.8(3) . .
C12 C10 H03B 126.6 . .
N3 C10 H03B 126.6 . .
N3 C11 N4 107.7(3) . .
N3 C11 H03A 126.2 . .
N4 C11 H03A 126.2 . .
C10 C12 N4 106.6(3) . .
C10 C12 H02C 126.7 . .
N4 C12 H02C 126.7 . .
N6 C7 N5 106.7(7) . .
N6 C7 H7A 126.6 . .
N5 C7 H7A 126.6 . .
C7 N5 C8 104.8(6) . .
C7 N5 H5A 127.6 . .
C8 N5 H5A 127.6 . .
C9 C8 N5 110.3(7) . .
C9 C8 H8A 124.8 . .
N5 C8 H8A 124.8 . .
C8 C9 N6 108.6(8) . .
C8 C9 H9A 125.7 . .
N6 C9 H9A 125.7 . .
C7 N6 C9 109.5(7) . .
C7 N6 H6A 125.2 . .
C9 N6 H6A 125.2 . .
N5A C7A N6A 112.2(8) . .
N5A C7A H7AA 123.9 . .
N6A C7A H7AA 123.9 . .
C7A N5A C8A 103.4(8) . .
C7A N5A H5AA 128.3 . .
C8A N5A H5AA 128.3 . .
C9A C8A N5A 106.3(7) . .
C9A C8A H8AA 126.9 . .
N5A C8A H8AA 126.9 . .
C8A C9A N6A 109.7(9) . .
C8A C9A H9AA 125.1 . .
N6A C9A H9AA 125.1 . .
C9A N6A C7A 108.4(9) . .
C9A N6A H6AA 125.8 . .
C7A N6A H6AA 125.8 . .

loop_
_geom_bond_atom_site_label_1
_geom_bond_atom_site_label_2
_geom_bond_distance
_geom_bond_site_symmetry_2
Ti1 F3 1.796(3) .
Ti1 F4 1.824(2) .
Ti1 F2 1.849(2) .
Ti1 F5 1.8565(16) .
Ti1 F5 1.8565(16) 6_565
Ti1 F1 1.9805(6) .
F1 Ti1 1.9805(6) 5_565
Ti2 F9 1.7924(19) .
Ti2 F10 1.8335(16) .
Ti2 F7 1.8372(16) .
Ti2 F11 1.8412(16) .
Ti2 F8 1.8623(16) .
Ti2 F6 1.9683(5) .
F6 Ti2 1.9683(5) 2
Ti3 F14 1.768(3) .
Ti3 F15 1.798(3) .
Ti3 F16 1.8474(17) 6
Ti3 F16 1.8474(17) .
Ti3 F13 1.908(2) .
Ti3 F12 1.9770(8) .
F12 Ti3 1.9770(8) 5_556
C1 N1 1.318(3) .
C1 N2 1.318(4) .
C1 H1B 0.9500 .
N1 C3 1.362(4) .
N1 H1A 0.8800 .
C2 C3 1.342(4) .
C2 N2 1.368(4) .
C2 H2B 0.9500 .
C3 H3A 0.9500 .
N2 H2A 0.8800 .
N3 C11 1.315(4) .
N3 C10 1.367(4) .
N3 H02A 0.8800 .
N4 C11 1.319(4) .
N4 C12 1.370(4) .
N4 H02B 0.8800 .
C10 C12 1.339(4) .
C10 H03B 0.9500 .
C11 H03A 0.9500 .
C12 H02C 0.9500 .
C7 N6 1.324(9) .
C7 N5 1.363(8) .
C7 H7A 0.9500 .
N5 C8 1.410(10) .
N5 H5A 0.8800 .
C8 C9 1.231(10) .
C8 H8A 0.9500 .
C9 N6 1.360(13) .
C9 H9A 0.9500 .
N6 H6A 0.8800 .
C7A N5A 1.264(10) .
C7A N6A 1.342(12) .
C7A H7AA 0.9500 .
N5A C8A 1.492(11) .
N5A H5AA 0.8800 .
C8A C9A 1.294(10) .
C8A H8AA 0.9500 .
C9A N6A 1.307(13) .
C9A H9AA 0.9500 .
N6A H6AA 0.8800 .
